data_7159318
loop_
_publ_author_name
'Tammisetti, Raviramanujayya'
'Chaudhari, Prakash D.'
'Hong, Bor-Cherng'
'Chien, Su-Ying'

_publ_section_title
;
 From citronellal to iridoids: asymmetric synthesis of iridoids and their
 analogues <i>via</i> organocatalytic intramolecular Michael reactions.
;
_journal_issue 20
_journal_name_full 'Organic &amp; biomolecular chemistry'
_journal_page_first 4200
_journal_page_last 4205
_journal_paper_doi 10.1039/d3ob00439b
_journal_volume 21
_journal_year 2023
_chemical_formula_sum 'C19 H23 N2 O1.5'
_chemical_formula_weight 303.39
_space_group_crystal_system triclinic
_space_group_IT_number 1
_space_group_name_Hall 'P 1'
_space_group_name_H-M_alt 'P 1'
_atom_sites_solution_hydrogens mixed
_audit_creation_method SHELXL-2019/1
_audit_update_record
;
2023-01-13 deposited with the CCDC.	2023-04-21 downloaded from the CCDC.
;
_cell_angle_alpha 73.2229(17)
_cell_angle_beta 86.5859(18)
_cell_angle_gamma 65.2493(15)
_cell_formula_units_Z 2
_cell_length_a 8.6926(4)
_cell_length_b 10.2171(5)
_cell_length_c 10.4436(5)
_cell_measurement_reflns_used 9929
_cell_measurement_temperature 200(2)
_cell_measurement_theta_max 30.44
_cell_measurement_theta_min 2.59
_cell_volume 804.46(7)
_computing_cell_refinement 'SAINT V8.40B (Bruker AXS LLC, 2019)'
_computing_data_collection 'Bruker Instrument Service vV6.2.16'
_computing_data_reduction 'SAINT V8.40B (Bruker AXS LLC, 2019)'
_computing_molecular_graphics 'Bruker APEX4'
_computing_publication_material 'Bruker APEX4'
_computing_structure_refinement 'SHELXL-2019/1 (Sheldrick, 2019)'
_computing_structure_solution 'SHELXT (Sheldrick 2015)'
_diffrn_ambient_temperature 200(2)
_diffrn_measured_fraction_theta_full 0.998
_diffrn_measured_fraction_theta_max 0.999
_diffrn_measurement_device_type 'Bruker D8 VENTURE'
_diffrn_measurement_method '\f and \w scans'
_diffrn_radiation_type MoK\a
_diffrn_radiation_wavelength 0.71073
_diffrn_reflns_av_R_equivalents 0.0351
_diffrn_reflns_av_unetI/netI 0.0416
_diffrn_reflns_Laue_measured_fraction_full 0.998
_diffrn_reflns_Laue_measured_fraction_max 0.999
_diffrn_reflns_limit_h_max 12
_diffrn_reflns_limit_h_min -12
_diffrn_reflns_limit_k_max 14
_diffrn_reflns_limit_k_min -14
_diffrn_reflns_limit_l_max 14
_diffrn_reflns_limit_l_min -14
_diffrn_reflns_number 25318
_diffrn_reflns_point_group_measured_fraction_full 0.997
_diffrn_reflns_point_group_measured_fraction_max 0.994
_diffrn_reflns_theta_full 25.242
_diffrn_reflns_theta_max 30.000
_diffrn_reflns_theta_min 2.294
_exptl_absorpt_coefficient_mu 0.080
_exptl_absorpt_correction_T_max 0.9604
_exptl_absorpt_correction_T_min 0.8889
_exptl_absorpt_correction_type multi-scan
_exptl_absorpt_process_details
; 
Krause, L., Herbst-Irmer, R., Sheldrick, G. M., Stalke, D. (2015). 
"Comparison of silver and molybdenum microfocus X-ray sources for 
single-crystal structure determination" 
J. Appl. Cryst. 48, 3-10. 
doi:10.1107/S1600576714022985 
;
_exptl_crystal_colour colourless
_exptl_crystal_density_diffrn 1.252
_exptl_crystal_description needle
_exptl_crystal_F_000 326
_exptl_crystal_size_max 0.229
_exptl_crystal_size_mid 0.169
_exptl_crystal_size_min 0.064
_refine_diff_density_max 0.195
_refine_diff_density_min -0.183
_refine_diff_density_rms 0.038
_refine_ls_abs_structure_details
; 
 Flack x determined using 3255 quotients [(I+)-(I-)]/[(I+)+(I-)] 
 (Parsons, Flack and Wagner, Acta Cryst. B69 (2013) 249-259). 
;
_refine_ls_abs_structure_Flack -0.5(5)
_refine_ls_extinction_coef 0.047(6)
_refine_ls_extinction_expression Fc^*^=kFc[1+0.001xFc^2^\l^3^/sin(2\q)]^-1/4^
_refine_ls_extinction_method 'SHELXL-2019/1 (Sheldrick 2019)'
_refine_ls_goodness_of_fit_ref 1.077
_refine_ls_hydrogen_treatment mixed
_refine_ls_matrix_type full
_refine_ls_number_parameters 415
_refine_ls_number_reflns 9341
_refine_ls_number_restraints 6
_refine_ls_restrained_S_all 1.078
_refine_ls_R_factor_all 0.0649
_refine_ls_R_factor_gt 0.0466
_refine_ls_shift/su_max 0.000
_refine_ls_shift/su_mean 0.000
_refine_ls_structure_factor_coef Fsqd
_refine_ls_weighting_details 'w=1/[\s^2^(Fo^2^)+(0.0233P)^2^+0.2650P] where P=(Fo^2^+2Fc^2^)/3'
_refine_ls_weighting_scheme calc
_refine_ls_wR_factor_gt 0.0920
_refine_ls_wR_factor_ref 0.1051
_reflns_Friedel_coverage 0.990
_reflns_Friedel_fraction_full 0.995
_reflns_Friedel_fraction_max 0.989
_reflns_number_gt 7817
_reflns_number_total 9341
_reflns_threshold_expression 'I > 2\s(I)'
_cod_data_source_file d3ob00439b2.cif
_cod_data_source_block ic21774
_cod_depositor_comments
;
Adding full bibliography for 7159317--7159320.cif.

2024-11-08
Z value and formula fixed to values more according to usual
chemical conventions.                 miguel
;
_cod_original_formula_sum 'C38 H46 N4 O3'
_cod_original_formula_weight 606.79
_cod_original_formula_units_Z 1
_cod_database_code 7159318
_shelx_shelxl_version_number 2019/1
_shelx_space_group_comment
; 
The symmetry employed for this shelxl refinement is uniquely defined 
by the following loop, which should always be used as a source of 
symmetry information in preference to the above space-group names. 
They are only intended as comments. 
;
_shelx_estimated_absorpt_t_min 0.982
_shelx_estimated_absorpt_t_max 0.995

loop_
_space_group_symop_operation_xyz
'x, y, z'

loop_
_atom_site_label
_atom_site_type_symbol
_atom_site_fract_x
_atom_site_fract_y
_atom_site_fract_z
_atom_site_U_iso_or_equiv
_atom_site_adp_type
_atom_site_occupancy
_atom_site_site_symmetry_order
_atom_site_calc_flag
_atom_site_refinement_flags_posn
_atom_site_refinement_flags_adp
_atom_site_refinement_flags_occupancy
_atom_site_disorder_assembly
_atom_site_disorder_group
O1 O 0.2615(4) 0.9349(3) 0.5325(2) 0.0600(7) Uani 1 1 d . . . . .
N1 N 0.2136(3) 0.9542(3) 0.3153(2) 0.0391(5) Uani 1 1 d . . . . .
N2 N 0.1783(3) 0.9990(2) -0.0516(2) 0.0314(5) Uani 1 1 d . . . . .
H2 H 0.222514 0.912164 -0.069844 0.038 Uiso 1 1 calc R U . . .
C1 C 0.3046(4) 0.8829(3) 0.4358(3) 0.0415(7) Uani 1 1 d . . . . .
C2 C 0.4630(4) 0.7404(3) 0.4511(3) 0.0429(7) Uani 1 1 d . . . . .
H2A H 0.472595 0.671278 0.542009 0.051 Uiso 1 1 calc R U . . .
H2B H 0.562801 0.764673 0.442718 0.051 Uiso 1 1 calc R U . . .
C3 C 0.4658(4) 0.6616(3) 0.3486(3) 0.0340(6) Uani 1 1 d . . . . .
H3 H 0.375628 0.623278 0.367796 0.041 Uiso 1 1 calc R U . . .
C4 C 0.6285(4) 0.5341(3) 0.3311(3) 0.0386(6) Uani 1 1 d . . . . .
H4A H 0.656342 0.441727 0.407209 0.046 Uiso 1 1 calc R U . . .
H4B H 0.725215 0.562602 0.320777 0.046 Uiso 1 1 calc R U . . .
C5 C 0.5814(4) 0.5137(3) 0.2018(3) 0.0378(6) Uani 1 1 d . . . . .
H5A H 0.517070 0.450791 0.220755 0.045 Uiso 1 1 calc R U . . .
H5B H 0.684669 0.465049 0.157213 0.045 Uiso 1 1 calc R U . . .
C6 C 0.4697(3) 0.6756(3) 0.1119(2) 0.0294(5) Uani 1 1 d . . . . .
H6 H 0.363762 0.677386 0.077392 0.035 Uiso 1 1 calc R U . . .
C7 C 0.4229(3) 0.7742(3) 0.2092(2) 0.0288(5) Uani 1 1 d . . . . .
H7 H 0.498676 0.827800 0.196184 0.035 Uiso 1 1 calc R U . . .
C8 C 0.2400(3) 0.8893(3) 0.2003(3) 0.0309(5) Uani 1 1 d . . . . .
H8 H 0.165617 0.834755 0.209747 0.037 Uiso 1 1 calc R U . . .
C9 C 0.1788(3) 1.0178(3) 0.0744(3) 0.0322(5) Uani 1 1 d . . . . .
C10 C 0.0972(3) 1.1389(3) -0.1443(3) 0.0321(5) Uani 1 1 d . . . . .
C11 C 0.0614(4) 1.1762(3) -0.2812(3) 0.0379(6) Uani 1 1 d . . . . .
H11 H 0.101119 1.101795 -0.327435 0.045 Uiso 1 1 calc R U . . .
C12 C -0.0349(4) 1.3265(3) -0.3474(3) 0.0447(7) Uani 1 1 d . . . . .
H12 H -0.064437 1.355702 -0.440711 0.054 Uiso 1 1 calc R U . . .
C13 C -0.0895(4) 1.4363(3) -0.2797(4) 0.0506(8) Uani 1 1 d . . . . .
H13 H -0.156378 1.538375 -0.327738 0.061 Uiso 1 1 calc R U . . .
C14 C -0.0483(4) 1.3993(3) -0.1452(4) 0.0484(8) Uani 1 1 d . . . . .
H14 H -0.083704 1.475427 -0.101002 0.058 Uiso 1 1 calc R U . . .
C15 C 0.0469(3) 1.2478(3) -0.0737(3) 0.0373(6) Uani 1 1 d . . . . .
C16 C 0.1023(3) 1.1677(3) 0.0641(3) 0.0376(6) Uani 1 1 d . . . . .
C17 C 0.0705(4) 1.2203(4) 0.1865(4) 0.0508(8) Uani 1 1 d . . . . .
H17A H -0.037008 1.312467 0.172169 0.061 Uiso 1 1 calc R U . . .
H17B H 0.164103 1.244035 0.206655 0.061 Uiso 1 1 calc R U . . .
C18 C 0.0595(4) 1.0954(4) 0.3015(3) 0.0531(9) Uani 1 1 d . . . . .
H18A H 0.047578 1.123876 0.385658 0.064 Uiso 1 1 calc R U . . .
H18B H -0.041854 1.080025 0.285021 0.064 Uiso 1 1 calc R U . . .
C19 C 0.5642(4) 0.7248(3) -0.0061(3) 0.0395(6) Uani 1 1 d . . . . .
H19A H 0.676773 0.706968 0.026390 0.059 Uiso 1 1 calc R U . . .
H19B H 0.500061 0.832298 -0.051468 0.059 Uiso 1 1 calc R U . . .
H19C H 0.576671 0.666746 -0.069147 0.059 Uiso 1 1 calc R U . . .
O2 O 0.3120(3) 0.4866(2) 0.8736(2) 0.0510(6) Uani 1 1 d . . . . .
N3 N 0.5445(3) 0.2685(2) 0.8957(2) 0.0323(5) Uani 1 1 d . . . . .
N4 N 0.8805(3) -0.1221(2) 0.9502(2) 0.0280(4) Uani 1 1 d . . . . .
H4 H 0.919043 -0.141601 0.874861 0.034 Uiso 1 1 calc R U . . .
C20 C 0.4019(3) 0.3834(3) 0.8263(3) 0.0346(6) Uani 1 1 d . . . . .
C21 C 0.3514(4) 0.3822(3) 0.6917(3) 0.0384(6) Uani 1 1 d . . . . .
H21A H 0.306286 0.486095 0.630363 0.046 Uiso 1 1 calc R U . . .
H21B H 0.259500 0.347520 0.701565 0.046 Uiso 1 1 calc R U . . .
C22 C 0.4976(3) 0.2814(3) 0.6308(3) 0.0318(5) Uani 1 1 d . . . . .
H22 H 0.580342 0.327862 0.606950 0.038 Uiso 1 1 calc R U . . .
C23 C 0.4607(4) 0.2436(3) 0.5087(3) 0.0410(7) Uani 1 1 d . . . . .
H23A H 0.431078 0.330638 0.427140 0.049 Uiso 1 1 calc R U . . .
H23B H 0.367704 0.210137 0.522657 0.049 Uiso 1 1 calc R U . . .
C24 C 0.6301(4) 0.1154(4) 0.5001(3) 0.0465(7) Uani 1 1 d . . . . .
H24A H 0.708503 0.155890 0.449781 0.056 Uiso 1 1 calc R U . . .
H24B H 0.613062 0.049678 0.454275 0.056 Uiso 1 1 calc R U . . .
C25 C 0.7035(4) 0.0255(3) 0.6477(3) 0.0328(5) Uani 1 1 d . . . . .
H25 H 0.822106 0.015213 0.657468 0.039 Uiso 1 1 calc R U . . .
C26 C 0.5882(3) 0.1268(3) 0.7320(2) 0.0269(5) Uani 1 1 d . . . . .
H26 H 0.501841 0.088450 0.770718 0.032 Uiso 1 1 calc R U . . .
C27 C 0.6717(3) 0.1481(3) 0.8435(2) 0.0267(5) Uani 1 1 d . . . . .
H27 H 0.760720 0.182521 0.803933 0.032 Uiso 1 1 calc R U . . .
C28 C 0.7545(3) 0.0118(3) 0.9613(2) 0.0274(5) Uani 1 1 d . . . . .
C29 C 0.9357(3) -0.2198(3) 1.0770(3) 0.0292(5) Uani 1 1 d . . . . .
C30 C 1.0597(3) -0.3679(3) 1.1172(3) 0.0359(6) Uani 1 1 d . . . . .
H30 H 1.119795 -0.417922 1.053815 0.043 Uiso 1 1 calc R U . . .
C31 C 1.0909(4) -0.4386(3) 1.2540(3) 0.0436(7) Uani 1 1 d . . . . .
H31 H 1.173634 -0.539810 1.284922 0.052 Uiso 1 1 calc R U . . .
C32 C 1.0045(4) -0.3655(4) 1.3472(3) 0.0432(7) Uani 1 1 d . . . . .
H32 H 1.032317 -0.416198 1.440209 0.052 Uiso 1 1 calc R U . . .
C33 C 0.8794(4) -0.2209(3) 1.3070(3) 0.0385(6) Uani 1 1 d . . . . .
H33 H 0.819602 -0.172604 1.371445 0.046 Uiso 1 1 calc R U . . .
C34 C 0.8415(3) -0.1458(3) 1.1699(2) 0.0307(5) Uani 1 1 d . . . . .
C35 C 0.7259(3) 0.0014(3) 1.0928(3) 0.0312(5) Uani 1 1 d . . . . .
C36 C 0.6066(4) 0.1348(3) 1.1351(3) 0.0416(7) Uani 1 1 d . . . . .
H36A H 0.651037 0.134019 1.220528 0.050 Uiso 1 1 calc R U . . .
H36B H 0.493985 0.132406 1.148258 0.050 Uiso 1 1 calc R U . . .
C37 C 0.5916(4) 0.2744(3) 1.0252(3) 0.0437(7) Uani 1 1 d . . . . .
H37A H 0.504582 0.364697 1.045762 0.052 Uiso 1 1 calc R U . . .
H37B H 0.701423 0.282570 1.021065 0.052 Uiso 1 1 calc R U . . .
C38 C 0.7059(4) -0.1301(3) 0.6829(3) 0.0446(7) Uani 1 1 d . . . . .
H38A H 0.591499 -0.120815 0.666093 0.067 Uiso 1 1 calc R U . . .
H38B H 0.743165 -0.182289 0.777829 0.067 Uiso 1 1 calc R U . . .
H38C H 0.784468 -0.187788 0.627583 0.067 Uiso 1 1 calc R U . . .
O3 O 0.1769(3) 0.7964(2) 0.7911(2) 0.0471(5) Uani 1 1 d D . . . .
H3A H 0.207(5) 0.827(4) 0.704(2) 0.071 Uiso 1 1 d D U . . .
H3B H 0.223(5) 0.6946(17) 0.797(3) 0.071 Uiso 1 1 d D U . . .

loop_
_atom_site_aniso_label
_atom_site_aniso_U_11
_atom_site_aniso_U_22
_atom_site_aniso_U_33
_atom_site_aniso_U_23
_atom_site_aniso_U_13
_atom_site_aniso_U_12
O1 0.0848(18) 0.0630(15) 0.0363(12) -0.0279(11) 0.0133(12) -0.0274(14)
N1 0.0369(12) 0.0499(14) 0.0330(12) -0.0239(11) 0.0074(10) -0.0132(11)
N2 0.0349(11) 0.0266(10) 0.0317(11) -0.0109(9) 0.0020(9) -0.0102(9)
C1 0.0513(17) 0.0492(17) 0.0333(15) -0.0192(13) 0.0079(12) -0.0258(14)
C2 0.0522(18) 0.0480(17) 0.0322(15) -0.0152(13) -0.0003(12) -0.0218(15)
C3 0.0396(14) 0.0409(14) 0.0270(13) -0.0119(11) 0.0031(10) -0.0208(12)
C4 0.0385(14) 0.0350(14) 0.0380(15) -0.0071(11) -0.0038(12) -0.0129(11)
C5 0.0403(15) 0.0339(13) 0.0364(15) -0.0122(11) 0.0008(11) -0.0114(11)
C6 0.0282(12) 0.0337(12) 0.0278(13) -0.0110(10) 0.0030(9) -0.0132(10)
C7 0.0295(12) 0.0335(12) 0.0279(13) -0.0121(10) 0.0039(10) -0.0158(10)
C8 0.0291(12) 0.0404(14) 0.0290(13) -0.0170(11) 0.0053(9) -0.0161(11)
C9 0.0302(12) 0.0353(13) 0.0339(14) -0.0161(11) 0.0041(10) -0.0125(10)
C10 0.0298(12) 0.0288(12) 0.0374(14) -0.0092(10) 0.0017(10) -0.0120(10)
C11 0.0352(14) 0.0360(14) 0.0402(16) -0.0054(12) 0.0008(11) -0.0163(11)
C12 0.0397(15) 0.0387(15) 0.0455(18) 0.0028(13) -0.0025(13) -0.0159(13)
C13 0.0378(16) 0.0308(14) 0.066(2) -0.0002(14) -0.0003(15) -0.0070(12)
C14 0.0379(15) 0.0293(14) 0.071(2) -0.0151(15) 0.0062(15) -0.0074(12)
C15 0.0288(12) 0.0316(13) 0.0512(17) -0.0153(12) 0.0059(12) -0.0106(11)
C16 0.0320(13) 0.0373(14) 0.0464(17) -0.0227(13) 0.0037(11) -0.0104(11)
C17 0.0435(17) 0.0448(17) 0.060(2) -0.0331(16) 0.0030(15) -0.0031(14)
C18 0.0388(16) 0.067(2) 0.0500(19) -0.0372(18) 0.0116(14) -0.0070(15)
C19 0.0379(14) 0.0460(16) 0.0371(15) -0.0167(12) 0.0115(12) -0.0181(12)
O2 0.0527(13) 0.0328(11) 0.0530(14) -0.0189(10) 0.0051(10) -0.0004(10)
N3 0.0341(11) 0.0287(11) 0.0296(11) -0.0140(9) 0.0000(9) -0.0051(9)
N4 0.0278(10) 0.0282(10) 0.0232(10) -0.0079(8) -0.0013(8) -0.0065(8)
C20 0.0355(14) 0.0276(12) 0.0348(14) -0.0077(11) 0.0031(11) -0.0087(11)
C21 0.0338(14) 0.0339(14) 0.0358(15) -0.0059(11) -0.0028(11) -0.0053(11)
C22 0.0327(12) 0.0311(12) 0.0260(13) -0.0038(10) -0.0002(10) -0.0109(10)
C23 0.0477(16) 0.0461(16) 0.0234(13) -0.0050(12) -0.0035(11) -0.0167(14)
C24 0.064(2) 0.0460(17) 0.0206(13) -0.0090(12) 0.0039(12) -0.0150(15)
C25 0.0416(14) 0.0341(13) 0.0201(11) -0.0095(10) 0.0033(10) -0.0124(11)
C26 0.0302(12) 0.0277(11) 0.0208(11) -0.0066(9) 0.0009(9) -0.0105(9)
C27 0.0257(11) 0.0267(11) 0.0242(11) -0.0088(9) 0.0016(9) -0.0068(9)
C28 0.0271(11) 0.0278(11) 0.0244(12) -0.0090(9) 0.0013(9) -0.0079(9)
C29 0.0266(11) 0.0300(12) 0.0296(13) -0.0055(10) -0.0036(9) -0.0120(10)
C30 0.0311(13) 0.0301(13) 0.0434(16) -0.0070(11) -0.0065(11) -0.0111(11)
C31 0.0414(15) 0.0361(14) 0.0483(18) 0.0032(13) -0.0158(13) -0.0193(13)
C32 0.0430(16) 0.0498(17) 0.0331(15) 0.0059(13) -0.0081(12) -0.0263(14)
C33 0.0383(15) 0.0535(17) 0.0235(13) -0.0030(12) 0.0004(11) -0.0242(13)
C34 0.0287(12) 0.0386(14) 0.0246(12) -0.0060(10) 0.0006(9) -0.0160(11)
C35 0.0289(12) 0.0373(14) 0.0240(12) -0.0099(10) 0.0023(9) -0.0100(10)
C36 0.0391(15) 0.0502(17) 0.0277(14) -0.0193(12) 0.0031(11) -0.0063(13)
C37 0.0484(16) 0.0399(15) 0.0411(16) -0.0255(13) -0.0036(13) -0.0072(13)
C38 0.066(2) 0.0378(14) 0.0318(15) -0.0155(12) 0.0020(13) -0.0196(14)
O3 0.0573(13) 0.0329(10) 0.0420(12) -0.0162(9) 0.0146(10) -0.0083(9)

loop_
_atom_type_symbol
_atom_type_description
_atom_type_scat_dispersion_real
_atom_type_scat_dispersion_imag
_atom_type_scat_source
C C 0.0033 0.0016 'International Tables Vol C Tables 4.2.6.8 and 6.1.1.4'
H H 0.0000 0.0000 'International Tables Vol C Tables 4.2.6.8 and 6.1.1.4'
N N 0.0061 0.0033 'International Tables Vol C Tables 4.2.6.8 and 6.1.1.4'
O O 0.0106 0.0060 'International Tables Vol C Tables 4.2.6.8 and 6.1.1.4'

loop_
_geom_angle_atom_site_label_1
_geom_angle_atom_site_label_2
_geom_angle_atom_site_label_3
_geom_angle
_geom_angle_site_symmetry_1
_geom_angle_site_symmetry_3
_geom_angle_publ_flag
C1 N1 C18 118.5(2) . . ?
C1 N1 C8 124.9(2) . . ?
C18 N1 C8 115.8(2) . . ?
C9 N2 C10 109.0(2) . . ?
O1 C1 N1 121.3(3) . . ?
O1 C1 C2 119.4(3) . . ?
N1 C1 C2 119.3(2) . . ?
C1 C2 C3 112.9(2) . . ?
C2 C3 C4 120.1(2) . . ?
C2 C3 C7 109.4(2) . . ?
C4 C3 C7 102.7(2) . . ?
C3 C4 C5 101.2(2) . . ?
C4 C5 C6 105.5(2) . . ?
C19 C6 C7 113.7(2) . . ?
C19 C6 C5 111.2(2) . . ?
C7 C6 C5 104.2(2) . . ?
C8 C7 C3 108.8(2) . . ?
C8 C7 C6 117.5(2) . . ?
C3 C7 C6 104.6(2) . . ?
N1 C8 C9 107.6(2) . . ?
N1 C8 C7 109.4(2) . . ?
C9 C8 C7 116.7(2) . . ?
C16 C9 N2 109.3(2) . . ?
C16 C9 C8 127.2(3) . . ?
N2 C9 C8 123.3(2) . . ?
N2 C10 C11 129.9(2) . . ?
N2 C10 C15 107.3(2) . . ?
C11 C10 C15 122.8(3) . . ?
C12 C11 C10 117.1(3) . . ?
C11 C12 C13 121.3(3) . . ?
C14 C13 C12 121.3(3) . . ?
C13 C14 C15 119.3(3) . . ?
C14 C15 C10 118.1(3) . . ?
C14 C15 C16 134.9(3) . . ?
C10 C15 C16 106.9(2) . . ?
C9 C16 C15 107.6(2) . . ?
C9 C16 C17 120.8(3) . . ?
C15 C16 C17 131.1(3) . . ?
C16 C17 C18 107.8(3) . . ?
N1 C18 C17 110.2(3) . . ?
C20 N3 C37 117.7(2) . . ?
C20 N3 C27 125.6(2) . . ?
C37 N3 C27 116.1(2) . . ?
C29 N4 C28 108.4(2) . . ?
O2 C20 N3 120.9(3) . . ?
O2 C20 C21 120.1(2) . . ?
N3 C20 C21 119.0(2) . . ?
C20 C21 C22 112.4(2) . . ?
C21 C22 C23 118.7(2) . . ?
C21 C22 C26 110.4(2) . . ?
C23 C22 C26 103.0(2) . . ?
C22 C23 C24 101.6(2) . . ?
C23 C24 C25 106.1(2) . . ?
C38 C25 C26 114.7(2) . . ?
C38 C25 C24 110.3(2) . . ?
C26 C25 C24 104.3(2) . . ?
C27 C26 C22 107.2(2) . . ?
C27 C26 C25 118.4(2) . . ?
C22 C26 C25 104.62(19) . . ?
N3 C27 C28 107.33(19) . . ?
N3 C27 C26 109.89(19) . . ?
C28 C27 C26 116.2(2) . . ?
C35 C28 N4 109.9(2) . . ?
C35 C28 C27 126.7(2) . . ?
N4 C28 C27 123.3(2) . . ?
N4 C29 C30 129.7(2) . . ?
N4 C29 C34 108.1(2) . . ?
C30 C29 C34 122.2(2) . . ?
C31 C30 C29 116.8(3) . . ?
C30 C31 C32 121.8(3) . . ?
C33 C32 C31 121.1(3) . . ?
C32 C33 C34 119.2(3) . . ?
C33 C34 C29 118.8(2) . . ?
C33 C34 C35 134.7(3) . . ?
C29 C34 C35 106.4(2) . . ?
C28 C35 C34 107.2(2) . . ?
C28 C35 C36 121.3(2) . . ?
C34 C35 C36 131.1(2) . . ?
C35 C36 C37 107.4(2) . . ?
N3 C37 C36 110.7(2) . . ?

loop_
_geom_bond_atom_site_label_1
_geom_bond_atom_site_label_2
_geom_bond_distance
_geom_bond_site_symmetry_2
_geom_bond_publ_flag
O1 C1 1.241(3) . ?
N1 C1 1.359(4) . ?
N1 C18 1.477(4) . ?
N1 C8 1.494(3) . ?
N2 C9 1.384(3) . ?
N2 C10 1.384(3) . ?
C1 C2 1.501(4) . ?
C2 C3 1.508(4) . ?
C3 C4 1.515(4) . ?
C3 C7 1.524(4) . ?
C4 C5 1.527(4) . ?
C5 C6 1.558(4) . ?
C6 C19 1.520(4) . ?
C6 C7 1.553(3) . ?
C7 C8 1.519(3) . ?
C8 C9 1.496(4) . ?
C9 C16 1.364(4) . ?
C10 C11 1.387(4) . ?
C10 C15 1.415(4) . ?
C11 C12 1.385(4) . ?
C12 C13 1.398(5) . ?
C13 C14 1.373(5) . ?
C14 C15 1.405(4) . ?
C15 C16 1.430(4) . ?
C16 C17 1.494(4) . ?
C17 C18 1.511(5) . ?
O2 C20 1.237(3) . ?
N3 C20 1.356(3) . ?
N3 C37 1.461(3) . ?
N3 C27 1.486(3) . ?
N4 C29 1.376(3) . ?
N4 C28 1.380(3) . ?
C20 C21 1.502(4) . ?
C21 C22 1.505(4) . ?
C22 C23 1.522(4) . ?
C22 C26 1.525(3) . ?
C23 C24 1.526(4) . ?
C24 C25 1.561(4) . ?
C25 C38 1.516(4) . ?
C25 C26 1.551(3) . ?
C26 C27 1.519(3) . ?
C27 C28 1.499(3) . ?
C28 C35 1.363(3) . ?
C29 C30 1.397(3) . ?
C29 C34 1.412(4) . ?
C30 C31 1.387(4) . ?
C31 C32 1.390(5) . ?
C32 C33 1.376(4) . ?
C33 C34 1.399(4) . ?
C34 C35 1.432(4) . ?
C35 C36 1.496(4) . ?
C36 C37 1.511(4) . ?
